data_7701371
loop_
_publ_author_name
'Gupta, Arvind Kumar Kumar'
'Orthaber, Andreas'

_publ_section_title
;
 Facile synthesis of silver alkynide cluster and coordination polymers
 using picolinic acid as co-ligand
;
_journal_name_full 'Dalton Transactions'
_journal_paper_doi 10.1039/C9DT03697K
_journal_year 2019
_chemical_formula_moiety '0.5(C76 H68 Ag18 F12 N8 O28 S4)'
_chemical_formula_sum 'C38 H34 Ag9 F6 N4 O14 S2'
_chemical_formula_weight 1919.64
_space_group_crystal_system monoclinic
_space_group_IT_number 15
_space_group_name_Hall '-C 2yc'
_space_group_name_H-M_alt 'C 1 2/c 1'
_symmetry_space_group_name_Hall '-C 2yc'
_symmetry_space_group_name_H-M 'C 1 2/c 1'
_atom_sites_solution_hydrogens geom
_audit_creation_date 2019-10-06
_audit_creation_method
;
Olex2 1.2
(compiled 2018.05.29 svn.r3508 for OlexSys, GUI svn.r5506)
;
_audit_update_record
;
2019-10-10 deposited with the CCDC.    2019-10-14 downloaded from the CCDC.
;
_cell_angle_alpha 90
_cell_angle_beta 129.995(10)
_cell_angle_gamma 90
_cell_formula_units_Z 4
_cell_length_a 22.973(8)
_cell_length_b 19.990(9)
_cell_length_c 15.639(5)
_cell_measurement_reflns_used 3092
_cell_measurement_temperature 150
_cell_measurement_theta_max 21.90
_cell_measurement_theta_min 2.32
_cell_volume 5502(4)
_computing_cell_refinement 'Bruker APEX2'
_computing_data_collection 'Bruker SAINT'
_computing_data_reduction 'Bruker SAINT'
_computing_molecular_graphics 'Olex2 (Dolomanov et al., 2009)'
_computing_publication_material 'Olex2 (Dolomanov et al., 2009)'
_computing_structure_refinement 'ShelXL (Sheldrick, 2015)'
_computing_structure_solution 'XT (Sheldrick, 2015)'
_diffrn_ambient_temperature 150.0
_diffrn_measured_fraction_theta_full 1.000
_diffrn_measured_fraction_theta_max 0.982
_diffrn_measurement_device_type 'Bruker APEX-II CCD'
_diffrn_measurement_method '\f and \w scans'
_diffrn_radiation_type MoK\a
_diffrn_radiation_wavelength 0.71073
_diffrn_reflns_av_R_equivalents 0.1260
_diffrn_reflns_av_unetI/netI 0.0901
_diffrn_reflns_Laue_measured_fraction_full 1.000
_diffrn_reflns_Laue_measured_fraction_max 0.982
_diffrn_reflns_limit_h_max 30
_diffrn_reflns_limit_h_min -30
_diffrn_reflns_limit_k_max 26
_diffrn_reflns_limit_k_min -26
_diffrn_reflns_limit_l_max 20
_diffrn_reflns_limit_l_min -20
_diffrn_reflns_number 52482
_diffrn_reflns_point_group_measured_fraction_full 1.000
_diffrn_reflns_point_group_measured_fraction_max 0.982
_diffrn_reflns_theta_full 25.242
_diffrn_reflns_theta_max 28.576
_diffrn_reflns_theta_min 1.542
_diffrn_standards_number 0
_exptl_absorpt_coefficient_mu 3.286
_exptl_absorpt_correction_T_max 0.7457
_exptl_absorpt_correction_T_min 0.6271
_exptl_absorpt_correction_type multi-scan
_exptl_absorpt_process_details
;
SADABS-2014/5 (Bruker,2014/5) was used for absorption correction.
wR2(int) was 0.1584 before and 0.0716 after correction.
The Ratio of minimum to maximum transmission is 0.8410.
The \l/2 correction factor is 0.00150.
;
_exptl_crystal_colour 'metallic light colourless'
_exptl_crystal_colour_lustre metallic
_exptl_crystal_colour_modifier light
_exptl_crystal_colour_primary colourless
_exptl_crystal_density_diffrn 2.317
_exptl_crystal_description needle
_exptl_crystal_F_000 3644
_exptl_crystal_size_max 0.36
_exptl_crystal_size_mid 0.08
_exptl_crystal_size_min 0.06
_refine_diff_density_max 0.816
_refine_diff_density_min -1.310
_refine_diff_density_rms 0.211
_refine_ls_extinction_method none
_refine_ls_goodness_of_fit_ref 1.030
_refine_ls_hydrogen_treatment constr
_refine_ls_matrix_type full
_refine_ls_number_parameters 333
_refine_ls_number_reflns 6900
_refine_ls_number_restraints 0
_refine_ls_restrained_S_all 1.030
_refine_ls_R_factor_all 0.0884
_refine_ls_R_factor_gt 0.0462
_refine_ls_shift/su_max 0.001
_refine_ls_shift/su_mean 0.000
_refine_ls_structure_factor_coef Fsqd
_refine_ls_weighting_details 'w=1/[\s^2^(Fo^2^)+(0.0338P)^2^] where P=(Fo^2^+2Fc^2^)/3'
_refine_ls_weighting_scheme calc
_refine_ls_wR_factor_gt 0.0916
_refine_ls_wR_factor_ref 0.1043
_reflns_Friedel_coverage 0.000
_reflns_number_gt 4397
_reflns_number_total 6900
_reflns_threshold_expression 'I > 2\s(I)'
_cod_data_source_file c9dt03697k2.cif
_cod_data_source_block ag_ag_498_0m_a
_cod_database_code 7701371
_shelx_shelxl_version_number 2018/3
_shelx_space_group_comment
;
The symmetry employed for this shelxl refinement is uniquely defined
by the following loop, which should always be used as a source of
symmetry information in preference to the above space-group names.
They are only intended as comments.
;
_shelx_estimated_absorpt_t_max 0.827
_shelx_estimated_absorpt_t_min 0.384
_olex2_refinement_description
;
1. Fixed Uiso
 At 1.2 times of:
  All C(H) groups
 At 1.5 times of:
  All C(H,H,H) groups
2.a Aromatic/amide H refined with riding coordinates:
 C00V(H00V), C00W(H00W), C00X(H00X), C00Z(H00Z), C010(H010), C011(H011),
 C012(H012), C015(H015)
2.b Idealised Me refined as rotating group:
 C00Q(H00A,H00B,H00C), C00Y(H00D,H00E,H00F), C014(H01A,H01B,H01C)
;
_olex2_submission_special_instructions 'No special instructions were received'

loop_
_space_group_symop_operation_xyz
'x, y, z'
'-x, y, -z+1/2'
'x+1/2, y+1/2, z'
'-x+1/2, y+1/2, -z+1/2'
'-x, -y, -z'
'x, -y, z-1/2'
'-x+1/2, -y+1/2, -z'
'x+1/2, -y+1/2, z-1/2'

loop_
_atom_site_label
_atom_site_type_symbol
_atom_site_fract_x
_atom_site_fract_y
_atom_site_fract_z
_atom_site_U_iso_or_equiv
_atom_site_adp_type
_atom_site_occupancy
_atom_site_site_symmetry_order
_atom_site_calc_flag
_atom_site_refinement_flags_posn
_atom_site_refinement_flags_adp
_atom_site_refinement_flags_occupancy
Ag01 Ag 0.47138(3) 0.48763(2) 0.35672(4) 0.02240(12) Uani 1 1 d . . .
Ag02 Ag 0.500000 0.59524(3) 0.250000 0.02220(17) Uani 1 2 d S T P
Ag03 Ag 0.60800(3) 0.48270(2) 0.37556(4) 0.02867(14) Uani 1 1 d . . .
Ag04 Ag 0.66809(3) 0.47748(3) 0.68500(5) 0.03318(15) Uani 1 1 d . . .
Ag05 Ag 0.57079(3) 0.35625(2) 0.64634(5) 0.03233(15) Uani 1 1 d . . .
S006 S 0.77562(10) 0.41448(9) 0.62319(15) 0.0326(4) Uani 1 1 d . . .
O5 O 0.5280(3) 0.3985(2) 0.4568(4) 0.0259(10) Uani 1 1 d . . .
O4 O 0.7361(3) 0.4031(2) 0.6665(4) 0.0393(13) Uani 1 1 d . . .
O6 O 0.5809(3) 0.3764(2) 0.3793(4) 0.0344(12) Uani 1 1 d . . .
O3 O 0.7412(3) 0.4646(2) 0.5382(4) 0.0378(13) Uani 1 1 d . . .
O2 O 0.5664(3) 0.6355(2) 0.4335(4) 0.0295(11) Uani 1 1 d . . .
F00D F 0.9077(3) 0.4685(3) 0.7127(4) 0.0670(15) Uani 1 1 d . . .
O1 O 0.6028(3) 0.5353(2) 0.5141(4) 0.0283(11) Uani 1 1 d . . .
C1 C 0.3892(4) 0.5564(3) 0.2323(5) 0.0198(14) Uani 1 1 d . . .
C2 C 0.6397(4) 0.6318(3) 0.6295(5) 0.0257(15) Uani 1 1 d . . .
F00H F 0.9041(3) 0.4136(3) 0.8280(4) 0.0733(17) Uani 1 1 d . . .
N1 N 0.5760(3) 0.2744(3) 0.5564(5) 0.0318(14) Uani 1 1 d . . .
O00K O 0.7987(3) 0.3553(2) 0.6024(4) 0.0435(14) Uani 1 1 d . . .
N00L N 0.6784(3) 0.5925(3) 0.7181(5) 0.0325(14) Uani 1 1 d . . .
F00M F 0.8519(3) 0.5100(3) 0.7693(4) 0.0705(16) Uani 1 1 d . . .
C00N C 0.6007(4) 0.5984(3) 0.5176(6) 0.0289(16) Uani 1 1 d . . .
C00O C 0.3297(4) 0.5876(3) 0.1714(5) 0.0257(15) Uani 1 1 d . . .
C00P C 0.5596(4) 0.3602(3) 0.4317(5) 0.0247(15) Uani 1 1 d . . .
C00Q C 0.1906(4) 0.5764(4) 0.0462(6) 0.047(2) Uani 1 1 d . . .
H00A H 0.194147 0.535431 0.015404 0.071 Uiso 1 1 calc GR . .
H00B H 0.142305 0.598897 -0.011480 0.071 Uiso 1 1 calc GR . .
H00C H 0.193207 0.565109 0.109549 0.071 Uiso 1 1 calc GR . .
C00S C 0.5721(4) 0.2880(3) 0.4690(6) 0.0278(16) Uani 1 1 d . . .
C00T C 0.2564(4) 0.6230(4) 0.0854(6) 0.0365(19) Uani 1 1 d . . .
C00V C 0.7094(4) 0.6213(4) 0.8166(6) 0.042(2) Uani 1 1 d . . .
H00V H 0.736425 0.593699 0.881071 0.050 Uiso 1 1 calc R . .
C00W C 0.6644(5) 0.7273(4) 0.7361(7) 0.046(2) Uani 1 1 d . . .
H00W H 0.659174 0.773766 0.742198 0.055 Uiso 1 1 calc R . .
C00X C 0.5784(4) 0.2392(3) 0.4141(6) 0.0342(17) Uani 1 1 d . . .
H00X H 0.577982 0.250625 0.354712 0.041 Uiso 1 1 calc R . .
C00Y C 0.2542(5) 0.6391(4) -0.0132(6) 0.045(2) Uani 1 1 d . . .
H00D H 0.299114 0.665299 0.013681 0.067 Uiso 1 1 calc GR . .
H00E H 0.208214 0.664818 -0.069546 0.067 Uiso 1 1 calc GR . .
H00F H 0.253711 0.597248 -0.046346 0.067 Uiso 1 1 calc GR . .
C00Z C 0.5843(5) 0.2103(3) 0.5873(7) 0.040(2) Uani 1 1 d . . .
H00Z H 0.587123 0.199913 0.649133 0.048 Uiso 1 1 calc R . .
C010 C 0.6317(4) 0.6993(3) 0.6335(6) 0.0339(18) Uani 1 1 d . . .
H010 H 0.604565 0.725893 0.567918 0.041 Uiso 1 1 calc R . .
C011 C 0.7045(5) 0.6873(4) 0.8291(7) 0.046(2) Uani 1 1 d . . .
H011 H 0.728240 0.705642 0.900787 0.055 Uiso 1 1 calc R . .
C012 C 0.5855(4) 0.1733(3) 0.4455(7) 0.040(2) Uani 1 1 d . . .
H012 H 0.587859 0.138541 0.406476 0.048 Uiso 1 1 calc R . .
C013 C 0.8653(5) 0.4540(5) 0.7394(7) 0.050(2) Uani 1 1 d . . .
C014 C 0.2518(5) 0.6879(4) 0.1321(7) 0.054(3) Uani 1 1 d . . .
H01A H 0.256778 0.677951 0.197891 0.082 Uiso 1 1 calc GR . .
H01B H 0.202661 0.709452 0.075096 0.082 Uiso 1 1 calc GR . .
H01C H 0.292860 0.717918 0.153137 0.082 Uiso 1 1 calc GR . .
C015 C 0.5889(5) 0.1593(3) 0.5339(7) 0.047(2) Uani 1 1 d . . .
H015 H 0.594430 0.114447 0.558172 0.057 Uiso 1 1 calc R . .

loop_
_atom_site_aniso_label
_atom_site_aniso_U_11
_atom_site_aniso_U_22
_atom_site_aniso_U_33
_atom_site_aniso_U_23
_atom_site_aniso_U_13
_atom_site_aniso_U_12
Ag01 0.0239(3) 0.0228(2) 0.0223(3) 0.0047(2) 0.0156(2) 0.0046(2)
Ag02 0.0256(4) 0.0255(3) 0.0177(4) 0.000 0.0149(3) 0.000
Ag03 0.0306(3) 0.0339(3) 0.0273(3) 0.0096(2) 0.0212(3) 0.0046(2)
Ag04 0.0326(3) 0.0470(3) 0.0286(3) 0.0096(2) 0.0236(3) 0.0102(3)
Ag05 0.0493(4) 0.0268(3) 0.0339(3) 0.0002(2) 0.0327(3) 0.0068(2)
S006 0.0314(11) 0.0476(11) 0.0252(10) 0.0114(8) 0.0211(9) 0.0130(8)
O5 0.034(3) 0.023(2) 0.025(3) 0.0073(19) 0.021(2) 0.010(2)
O4 0.044(3) 0.054(3) 0.046(3) 0.012(3) 0.041(3) 0.011(3)
O6 0.053(3) 0.033(3) 0.036(3) 0.003(2) 0.037(3) 0.003(2)
O3 0.036(3) 0.045(3) 0.036(3) 0.018(2) 0.025(3) 0.009(2)
O2 0.039(3) 0.033(2) 0.020(3) -0.002(2) 0.020(2) -0.010(2)
F00D 0.044(3) 0.104(4) 0.057(3) -0.006(3) 0.035(3) -0.012(3)
O1 0.035(3) 0.031(2) 0.022(3) -0.003(2) 0.019(2) -0.004(2)
C1 0.030(4) 0.022(3) 0.019(3) -0.003(3) 0.021(3) 0.002(3)
C2 0.030(4) 0.040(4) 0.018(3) -0.002(3) 0.020(3) -0.010(3)
F00H 0.047(3) 0.111(4) 0.030(3) 0.021(3) 0.010(3) 0.024(3)
N1 0.049(4) 0.024(3) 0.039(4) 0.007(3) 0.036(3) 0.011(3)
O00K 0.053(4) 0.050(3) 0.049(3) 0.018(3) 0.043(3) 0.022(3)
N00L 0.034(4) 0.046(3) 0.022(3) -0.004(3) 0.020(3) -0.016(3)
F00M 0.068(4) 0.084(4) 0.058(3) -0.024(3) 0.040(3) -0.009(3)
C00N 0.033(4) 0.040(4) 0.022(4) -0.012(3) 0.021(4) -0.020(3)
C00O 0.033(4) 0.031(3) 0.025(4) 0.003(3) 0.024(4) 0.010(3)
C00P 0.024(4) 0.026(3) 0.018(3) 0.005(3) 0.011(3) 0.002(3)
C00Q 0.029(4) 0.091(7) 0.030(4) 0.010(4) 0.023(4) 0.008(4)
C00S 0.028(4) 0.029(3) 0.028(4) 0.009(3) 0.019(3) 0.012(3)
C00T 0.038(5) 0.052(4) 0.025(4) 0.014(3) 0.023(4) 0.023(4)
C00V 0.038(5) 0.061(5) 0.020(4) -0.005(4) 0.016(4) -0.006(4)
C00W 0.057(6) 0.040(4) 0.049(5) -0.024(4) 0.039(5) -0.025(4)
C00X 0.039(5) 0.039(4) 0.034(4) -0.003(3) 0.028(4) -0.001(3)
C00Y 0.050(5) 0.065(5) 0.029(4) 0.022(4) 0.030(4) 0.024(4)
C00Z 0.075(6) 0.024(3) 0.048(5) 0.009(3) 0.052(5) 0.012(4)
C010 0.044(5) 0.035(4) 0.018(4) -0.008(3) 0.018(4) -0.018(3)
C011 0.056(6) 0.066(6) 0.029(4) -0.019(4) 0.034(5) -0.025(5)
C012 0.057(5) 0.026(4) 0.062(6) 0.000(4) 0.050(5) 0.009(3)
C013 0.031(5) 0.078(6) 0.032(5) 0.005(4) 0.017(4) 0.016(4)
C014 0.070(6) 0.055(5) 0.046(5) 0.026(4) 0.040(5) 0.043(5)
C015 0.079(7) 0.025(4) 0.054(6) 0.010(4) 0.050(5) 0.018(4)

loop_
_atom_type_symbol
_atom_type_description
_atom_type_scat_dispersion_real
_atom_type_scat_dispersion_imag
_atom_type_scat_source
C C 0.0033 0.0016 'International Tables Vol C Tables 4.2.6.8 and 6.1.1.4'
H H 0.0000 0.0000 'International Tables Vol C Tables 4.2.6.8 and 6.1.1.4'
Ag Ag -0.8971 1.1015 'International Tables Vol C Tables 4.2.6.8 and 6.1.1.4'
F F 0.0171 0.0103 'International Tables Vol C Tables 4.2.6.8 and 6.1.1.4'
N N 0.0061 0.0033 'International Tables Vol C Tables 4.2.6.8 and 6.1.1.4'
O O 0.0106 0.0060 'International Tables Vol C Tables 4.2.6.8 and 6.1.1.4'
S S 0.1246 0.1234 'International Tables Vol C Tables 4.2.6.8 and 6.1.1.4'

loop_
_geom_angle_atom_site_label_1
_geom_angle_atom_site_label_2
_geom_angle_atom_site_label_3
_geom_angle
_geom_angle_site_symmetry_1
_geom_angle_site_symmetry_3
Ag02 Ag01 Ag05 58.79(3) . 5_666
Ag03 Ag01 Ag02 59.258(19) . .
Ag03 Ag01 Ag02 60.58(2) 2_655 .
Ag03 Ag01 Ag03 83.91(3) 2_655 .
Ag03 Ag01 Ag04 90.70(3) 2_655 5_666
Ag03 Ag01 Ag05 108.64(2) . 5_666
Ag03 Ag01 Ag05 94.258(19) 2_655 5_666
Ag04 Ag01 Ag02 107.59(3) 5_666 .
Ag04 Ag01 Ag03 166.75(2) 5_666 .
Ag04 Ag01 Ag05 59.589(18) 5_666 5_666
O5 Ag01 Ag02 137.43(12) . .
O5 Ag01 Ag03 119.38(12) . 2_655
O5 Ag01 Ag03 78.18(12) . .
O5 Ag01 Ag04 114.92(12) . 5_666
O5 Ag01 Ag05 146.35(12) . 5_666
O5 Ag01 O1 79.76(16) . .
O1 Ag01 Ag02 74.12(10) . .
O1 Ag01 Ag03 52.82(11) . .
O1 Ag01 Ag03 129.54(10) . 2_655
O1 Ag01 Ag04 125.09(11) . 5_666
O1 Ag01 Ag05 79.22(10) . 5_666
C1 Ag01 Ag02 54.45(17) . .
C1 Ag01 Ag03 52.21(15) . 2_655
C1 Ag01 Ag03 111.95(17) . .
C1 Ag01 Ag04 55.83(17) . 5_666
C1 Ag01 Ag05 44.48(16) . 5_666
C1 Ag01 O5 163.8(2) . .
C1 Ag01 O1 116.4(2) . .
Ag01 Ag02 Ag01 90.01(4) . 2_655
Ag01 Ag02 Ag05 64.10(3) . 5_666
Ag01 Ag02 Ag05 151.57(2) . 6_565
Ag01 Ag02 Ag05 151.57(2) 2_655 5_666
Ag01 Ag02 Ag05 64.09(3) 2_655 6_565
Ag03 Ag02 Ag01 56.19(3) . 2_655
Ag03 Ag02 Ag01 56.19(3) 2_655 .
Ag03 Ag02 Ag01 58.98(3) 2_655 2_655
Ag03 Ag02 Ag01 58.98(3) . .
Ag03 Ag02 Ag03 81.43(4) . 2_655
Ag03 Ag02 Ag05 112.81(3) 2_655 6_565
Ag03 Ag02 Ag05 94.97(3) . 6_565
Ag03 Ag02 Ag05 112.81(3) . 5_666
Ag03 Ag02 Ag05 94.97(3) 2_655 5_666
Ag05 Ag02 Ag05 143.53(3) 5_666 6_565
O2 Ag02 Ag01 135.11(12) . 2_655
O2 Ag02 Ag01 76.90(11) . .
O2 Ag02 Ag01 135.12(12) 2_655 .
O2 Ag02 Ag01 76.90(11) 2_655 2_655
O2 Ag02 Ag03 80.91(12) . .
O2 Ag02 Ag03 80.91(12) 2_655 2_655
O2 Ag02 Ag03 132.42(11) . 2_655
O2 Ag02 Ag03 132.42(11) 2_655 .
O2 Ag02 Ag05 53.46(12) . 5_666
O2 Ag02 Ag05 53.45(12) 2_655 6_565
O2 Ag02 Ag05 112.47(11) 2_655 5_666
O2 Ag02 Ag05 112.47(11) . 6_565
O2 Ag02 O2 140.2(2) . 2_655
O2 Ag02 C1 98.87(19) . 2_655
O2 Ag02 C1 93.29(18) . .
O2 Ag02 C1 93.29(18) 2_655 2_655
O2 Ag02 C1 98.87(19) 2_655 .
C1 Ag02 Ag01 106.45(13) . 2_655
C1 Ag02 Ag01 106.45(13) 2_655 .
C1 Ag02 Ag01 43.76(14) . .
C1 Ag02 Ag01 43.75(14) 2_655 2_655
C1 Ag02 Ag03 48.15(13) 2_655 .
C1 Ag02 Ag03 48.15(13) . 2_655
C1 Ag02 Ag03 101.33(14) . .
C1 Ag02 Ag03 101.33(14) 2_655 2_655
C1 Ag02 Ag05 151.45(14) 2_655 5_666
C1 Ag02 Ag05 46.84(13) . 5_666
C1 Ag02 Ag05 46.84(13) 2_655 6_565
C1 Ag02 Ag05 151.45(14) . 6_565
C1 Ag02 C1 143.8(3) 2_655 .
Ag01 Ag03 Ag01 95.96(3) 2_655 .
Ag01 Ag03 Ag02 63.232(18) 2_655 .
Ag01 Ag03 Ag02 61.76(2) . .
O6 Ag03 Ag01 74.79(13) . .
O6 Ag03 Ag01 96.12(12) . 2_655
O6 Ag03 Ag02 127.73(13) . .
O6 Ag03 O3 90.91(17) . .
O6 Ag03 O1 102.16(16) . .
O6 Ag03 C1 141.33(19) . 2_655
O3 Ag03 Ag01 133.19(12) . 2_655
O3 Ag03 Ag01 130.36(12) . .
O3 Ag03 Ag02 139.16(12) . .
O3 Ag03 O1 83.37(16) . .
O1 Ag03 Ag01 55.18(11) . .
O1 Ag03 Ag01 138.87(11) . 2_655
O1 Ag03 Ag02 76.54(11) . .
C1 Ag03 Ag01 47.70(16) 2_655 2_655
C1 Ag03 Ag01 116.04(16) 2_655 .
C1 Ag03 Ag02 55.10(16) 2_655 .
C1 Ag03 O3 104.8(2) 2_655 .
C1 Ag03 O1 114.46(19) 2_655 .
Ag01 Ag04 Ag05 65.78(3) 5_666 .
O4 Ag04 Ag01 149.61(14) . 5_666
O4 Ag04 Ag05 86.17(13) . .
O4 Ag04 O1 99.34(17) . .
O4 Ag04 C1 121.56(18) . 5_666
O4 Ag04 N00L 133.01(19) . .
O4 Ag04 C00O 98.58(18) . 5_666
O1 Ag04 Ag01 79.76(12) . 5_666
O1 Ag04 Ag05 108.05(11) . .
O1 Ag04 C1 124.37(19) . 5_666
O1 Ag04 C00O 151.52(19) . 5_666
C1 Ag04 Ag01 45.64(15) 5_666 5_666
C1 Ag04 Ag05 47.24(13) 5_666 .
C1 Ag04 C00O 28.00(19) 5_666 5_666
N00L Ag04 Ag01 75.77(15) . 5_666
N00L Ag04 Ag05 140.82(15) . .
N00L Ag04 O1 70.67(17) . .
N00L Ag04 C1 99.60(19) . 5_666
N00L Ag04 C00O 111.29(19) . 5_666
C00O Ag04 Ag01 73.61(15) 5_666 5_666
C00O Ag04 Ag05 51.46(15) 5_666 .
Ag02 Ag05 Ag01 57.114(17) 5_666 5_666
Ag04 Ag05 Ag01 54.63(3) . 5_666
Ag04 Ag05 Ag02 102.10(3) . 5_666
O5 Ag05 Ag01 77.31(9) . 5_666
O5 Ag05 Ag02 123.72(10) . 5_666
O5 Ag05 Ag04 70.27(10) . .
O2 Ag05 Ag01 70.59(10) 5_666 5_666
O2 Ag05 Ag02 48.29(10) 5_666 5_666
O2 Ag05 Ag04 124.02(10) 5_666 .
O2 Ag05 O5 88.73(14) 5_666 .
C1 Ag05 Ag01 40.53(16) 5_666 5_666
C1 Ag05 Ag02 52.73(16) 5_666 5_666
C1 Ag05 Ag04 51.99(16) 5_666 .
C1 Ag05 O5 110.74(18) 5_666 .
C1 Ag05 O2 93.90(19) 5_666 5_666
C1 Ag05 C00O 29.1(2) 5_666 5_666
N1 Ag05 Ag01 146.77(14) . 5_666
N1 Ag05 Ag02 145.70(15) . 5_666
N1 Ag05 Ag04 112.17(15) . .
N1 Ag05 O5 69.48(17) . .
N1 Ag05 O2 107.04(19) . 5_666
N1 Ag05 C1 159.0(2) . 5_666
N1 Ag05 C00O 132.4(2) . 5_666
C00O Ag05 Ag01 68.40(14) 5_666 5_666
C00O Ag05 Ag02 70.44(15) 5_666 5_666
C00O Ag05 Ag04 53.58(15) 5_666 .
C00O Ag05 O5 123.73(18) 5_666 .
C00O Ag05 O2 117.89(18) 5_666 5_666
O4 S006 C013 104.2(4) . .
O3 S006 O4 113.8(3) . .
O3 S006 C013 102.6(4) . .
O00K S006 O4 114.4(3) . .
O00K S006 O3 115.9(3) . .
O00K S006 C013 103.9(4) . .
Ag01 O5 Ag05 134.77(19) . .
C00P O5 Ag01 117.8(4) . .
C00P O5 Ag05 106.4(4) . .
S006 O4 Ag04 129.2(3) . .
C00P O6 Ag03 120.3(4) . .
S006 O3 Ag03 130.2(3) . .
Ag02 O2 Ag05 78.26(14) . 5_666
C00N O2 Ag02 123.6(4) . .
C00N O2 Ag05 107.4(4) . 5_666
Ag03 O1 Ag01 72.00(12) . .
Ag04 O1 Ag01 113.91(17) . .
Ag04 O1 Ag03 115.40(18) . .
C00N O1 Ag01 111.1(4) . .
C00N O1 Ag03 119.0(4) . .
C00N O1 Ag04 117.0(4) . .
Ag01 C1 Ag02 81.8(2) . .
Ag01 C1 Ag03 80.1(2) . 2_655
Ag01 C1 Ag04 78.53(19) . 5_666
Ag01 C1 Ag05 95.0(2) . 5_666
Ag03 C1 Ag02 76.76(18) 2_655 .
Ag03 C1 Ag04 119.5(2) 2_655 5_666
Ag03 C1 Ag05 157.1(3) 2_655 5_666
Ag04 C1 Ag02 151.4(3) 5_666 .
Ag05 C1 Ag02 80.43(19) 5_666 .
Ag05 C1 Ag04 80.77(18) 5_666 5_666
C00O C1 Ag01 159.2(6) . .
C00O C1 Ag02 118.5(5) . .
C00O C1 Ag03 107.7(5) . 2_655
C00O C1 Ag04 80.9(4) . 5_666
C00O C1 Ag05 84.7(4) . 5_666
N00L C2 C00N 116.7(6) . .
N00L C2 C010 123.9(6) . .
C010 C2 C00N 119.4(6) . .
C00S N1 Ag05 120.3(4) . .
C00S N1 C00Z 117.6(6) . .
C00Z N1 Ag05 122.1(5) . .
C2 N00L Ag04 116.7(4) . .
C2 N00L C00V 116.9(6) . .
C00V N00L Ag04 125.4(5) . .
O2 C00N O1 124.1(6) . .
O2 C00N C2 117.2(6) . .
O1 C00N C2 118.6(6) . .
Ag05 C00O Ag04 74.95(18) 5_666 5_666
C1 C00O Ag04 71.1(4) . 5_666
C1 C00O Ag05 66.1(4) . 5_666
C1 C00O C00T 173.0(7) . .
C00T C00O Ag04 113.8(5) . 5_666
C00T C00O Ag05 119.4(4) . 5_666
O5 C00P C00S 117.3(6) . .
O6 C00P O5 126.1(6) . .
O6 C00P C00S 116.6(6) . .
N1 C00S C00P 117.3(6) . .
N1 C00S C00X 122.1(6) . .
C00X C00S C00P 120.5(6) . .
C00O C00T C00Q 109.0(6) . .
C00O C00T C00Y 107.0(6) . .
C00O C00T C014 110.9(6) . .
C00Q C00T C00Y 109.7(6) . .
C014 C00T C00Q 110.7(7) . .
C014 C00T C00Y 109.5(6) . .
N00L C00V C011 123.6(7) . .
C011 C00W C010 119.3(7) . .
C00S C00X C012 119.5(7) . .
N1 C00Z C015 122.9(7) . .
C2 C010 C00W 117.7(7) . .
C00V C011 C00W 118.5(7) . .
C015 C012 C00X 118.4(7) . .
F00D C013 S006 111.7(6) . .
F00D C013 F00H 109.1(7) . .
F00D C013 F00M 108.3(8) . .
F00H C013 S006 110.2(7) . .
F00M C013 S006 110.2(6) . .
F00M C013 F00H 107.3(7) . .
C012 C015 C00Z 119.4(7) . .

loop_
_geom_bond_atom_site_label_1
_geom_bond_atom_site_label_2
_geom_bond_distance
_geom_bond_site_symmetry_2
Ag01 Ag02 3.0424(10) .
Ag01 Ag03 2.8312(13) 2_655
Ag01 Ag03 2.9596(13) .
Ag01 Ag04 2.9138(13) 5_666
Ag01 Ag05 3.2590(15) 5_666
Ag01 O5 2.167(4) .
Ag01 O1 2.555(5) .
Ag01 C1 2.126(6) .
Ag02 Ag03 2.9682(11) 2_655
Ag02 Ag03 2.9682(11) .
Ag02 Ag05 3.0988(9) 5_666
Ag02 Ag05 3.0988(9) 6_565
Ag02 O2 2.362(4) .
Ag02 O2 2.362(4) 2_655
Ag02 C1 2.501(6) .
Ag02 C1 2.501(6) 2_655
Ag03 O6 2.225(5) .
Ag03 O3 2.441(5) .
Ag03 O1 2.479(4) .
Ag03 C1 2.271(6) 2_655
Ag04 Ag05 3.0819(13) .
Ag04 O4 2.306(5) .
Ag04 O1 2.362(4) .
Ag04 C1 2.460(6) 5_666
Ag04 N00L 2.336(6) .
Ag04 C00O 2.568(7) 5_666
Ag05 O5 2.593(4) .
Ag05 O2 2.543(5) 5_666
Ag05 C1 2.292(6) 5_666
Ag05 N1 2.211(5) .
Ag05 C00O 2.496(7) 5_666
S006 O4 1.457(5) .
S006 O3 1.430(5) .
S006 O00K 1.418(5) .
S006 C013 1.832(9) .
O5 C00P 1.278(8) .
O6 C00P 1.239(8) .
O2 C00N 1.253(8) .
F00D C013 1.316(10) .
O1 C00N 1.264(8) .
C1 C00O 1.221(8) .
C2 N00L 1.320(8) .
C2 C00N 1.516(9) .
C2 C010 1.368(9) .
F00H C013 1.333(9) .
N1 C00S 1.337(8) .
N1 C00Z 1.339(8) .
N00L C00V 1.342(9) .
F00M C013 1.324(10) .
C00O C00T 1.494(9) .
C00P C00S 1.513(9) .
C00Q C00T 1.529(11) .
C00S C00X 1.369(9) .
C00T C00Y 1.543(10) .
C00T C014 1.525(10) .
C00V C011 1.349(11) .
C00W C010 1.379(9) .
C00W C011 1.372(11) .
C00X C012 1.378(9) .
C00Z C015 1.364(9) .
C012 C015 1.363(10) .

loop_
_smtbx_masks_void_nr
_smtbx_masks_void_average_x
_smtbx_masks_void_average_y
_smtbx_masks_void_average_z
_smtbx_masks_void_volume
_smtbx_masks_void_count_electrons
_smtbx_masks_void_content
1 0.000 0.500 -0.092 385.2 193.9 4(CH2Cl2)
2 0.500 0.000 -0.056 385.2 193.9 4(CH2Cl2)
